data_4319858
loop_
_publ_author_name
'Berthold Hoge'
'Christoph Th\"osen'
'Ingo Pantenburg'

_publ_section_title
;
 Synthesis and Properties of Mercury Bis(trifluoromethyl)phosphanides and
 Their Phosphane Complexes
;
_journal_name_full 'Inorganic Chemistry'
_journal_page_first 3084
_journal_page_last 3088
_journal_paper_doi 10.1021/ic001335k
_journal_volume 40
_journal_year 2001
_chemical_formula_sum 'C30 H24 F12 Hg P4'
_chemical_formula_weight 936.96
_chemical_name_systematic
;
 ?
;
_space_group_IT_number 2
_symmetry_cell_setting triclinic
_symmetry_space_group_name_Hall '-P 1'
_symmetry_space_group_name_H-M 'P -1'
_atom_sites_solution_hydrogens geom
_atom_sites_solution_primary direct
_atom_sites_solution_secondary difmap
_audit_creation_method SHELXL
_cell_angle_alpha 91.42(2)
_cell_angle_beta 93.98(2)
_cell_angle_gamma 105.98(2)
_cell_formula_units_Z 2
_cell_length_a 10.034(2)
_cell_length_b 10.299(2)
_cell_length_c 18.192(4)
_cell_measurement_temperature 293(2)
_cell_volume 1801.1(7)
_computing_structure_refinement 'SHELXL-93 (Sheldrick, 1993)'
_computing_structure_solution 'SHELXS-86 (Sheldrick, 1990)'
_diffrn_ambient_temperature 293(2)
_diffrn_radiation_monochromator graphite
_diffrn_radiation_source 'fine-focus sealed tube'
_diffrn_radiation_type MoK\a
_diffrn_radiation_wavelength 0.71073
_diffrn_reflns_av_R_equivalents 0.1448
_diffrn_reflns_av_sigmaI/netI 0.1389
_diffrn_reflns_limit_h_max 11
_diffrn_reflns_limit_h_min -11
_diffrn_reflns_limit_k_max 11
_diffrn_reflns_limit_k_min -11
_diffrn_reflns_limit_l_max 20
_diffrn_reflns_limit_l_min -20
_diffrn_reflns_number 14438
_diffrn_reflns_theta_max 24.18
_diffrn_reflns_theta_min 2.12
_exptl_absorpt_coefficient_mu 4.533
_exptl_crystal_density_diffrn 1.728
_exptl_crystal_F_000 904
_refine_diff_density_max 9.183
_refine_diff_density_min -4.853
_refine_diff_density_rms 0.356
_refine_ls_extinction_coef 0.0032(9)
_refine_ls_extinction_expression Fc^*^=kFc[1+0.001xFc^2^\l^3^/sin(2\q)]^-1/4^
_refine_ls_extinction_method SHELXL
_refine_ls_goodness_of_fit_all 1.006
_refine_ls_goodness_of_fit_obs 1.103
_refine_ls_matrix_type full
_refine_ls_number_parameters 427
_refine_ls_number_reflns 5352
_refine_ls_number_restraints 0
_refine_ls_restrained_S_all 1.006
_refine_ls_restrained_S_obs 1.103
_refine_ls_R_factor_all 0.1107
_refine_ls_R_factor_obs 0.0869
_refine_ls_shift/esd_max 0.016
_refine_ls_shift/esd_mean 0.002
_refine_ls_structure_factor_coef Fsqd
_refine_ls_weighting_details 'w=1/[\s^2^(Fo^2^)+(0.1555P)^2^+0.0000P] where P=(Fo^2^+2Fc^2^)/3'
_refine_ls_weighting_scheme calc
_refine_ls_wR_factor_all 0.2367
_refine_ls_wR_factor_obs 0.2206
_reflns_number_observed 3923
_reflns_number_total 5352
_reflns_observed_criterion >2sigma(I)
_cod_data_source_file ic001335k.cif
_cod_data_source_block dppehg
_cod_depositor_comments
;
The following automatic conversions were performed:

'_refine_ls_weighting_scheme' value 'calc
w=1/[\s^2^(Fo^2^)+(0.1555P)^2^+0.0000P] where P=(Fo^2^+2Fc^2^)/3' was
changed to 'calc'. New tag '_refine_ls_weighting_details' was
created. The value of the new tag was set to
'w=1/[\s^2^(Fo^2^)+(0.1555P)^2^+0.0000P] where P=(Fo^2^+2Fc^2^)/3'.

Automatic conversion script
Id: cif_fix_values 3143 2015-03-26 13:38:13Z robertas 
;
_cod_original_cell_volume 1801.1(6)
_cod_database_code 4319858

loop_
_symmetry_equiv_pos_as_xyz
'x, y, z'
'-x, -y, -z'

loop_
_atom_site_aniso_label
_atom_site_aniso_U_11
_atom_site_aniso_U_22
_atom_site_aniso_U_33
_atom_site_aniso_U_23
_atom_site_aniso_U_13
_atom_site_aniso_U_12
Hg1 0.0131(4) 0.0231(5) 0.0425(5) 0.0014(3) 0.0033(2) 0.0067(2)
P1 0.011(2) 0.021(3) 0.035(2) -0.003(2) 0.001(2) 0.005(2)
C11 0.020(8) 0.025(11) 0.034(9) 0.008(7) 0.010(7) 0.013(7)
C12 0.033(10) 0.037(14) 0.051(12) -0.006(9) 0.007(9) 0.013(9)
C13 0.044(11) 0.026(12) 0.059(13) 0.011(10) 0.016(10) 0.029(9)
C14 0.035(10) 0.063(17) 0.048(13) 0.013(11) 0.012(9) 0.032(11)
C15 0.019(9) 0.059(17) 0.052(13) -0.006(11) 0.002(8) 0.005(9)
C16 0.019(8) 0.022(10) 0.025(9) -0.005(7) -0.002(6) 0.003(6)
C17 0.019(8) 0.031(12) 0.029(9) 0.000(7) -0.004(7) 0.010(7)
C18 0.008(7) 0.016(11) 0.058(12) -0.004(8) 0.003(7) 0.003(6)
C19 0.024(9) 0.030(13) 0.061(13) -0.013(9) 0.017(8) 0.012(8)
C110 0.056(13) 0.020(13) 0.058(13) 0.004(9) 0.013(10) 0.015(9)
C111 0.025(9) 0.035(14) 0.065(14) -0.010(10) 0.014(9) 0.008(8)
C112 0.039(11) 0.038(15) 0.065(14) -0.003(10) 0.020(10) 0.026(10)
P2 0.017(2) 0.029(3) 0.047(3) 0.003(2) 0.004(2) 0.014(2)
P3 0.021(2) 0.023(3) 0.040(3) 0.002(2) 0.001(2) 0.002(2)
C1 0.044(12) 0.034(15) 0.060(14) 0.003(10) 0.005(10) 0.008(9)
F11 0.072(9) 0.032(9) 0.103(11) 0.025(8) -0.007(8) 0.007(7)
F12 0.062(9) 0.060(11) 0.105(12) 0.015(9) -0.048(9) -0.004(7)
F13 0.059(9) 0.104(14) 0.109(12) 0.038(10) 0.026(8) 0.063(9)
C2 0.034(10) 0.032(14) 0.058(13) -0.002(10) 0.013(9) 0.001(9)
F21 0.049(7) 0.058(10) 0.106(11) 0.011(8) 0.033(8) 0.026(7)
F22 0.084(10) 0.048(11) 0.081(10) -0.031(8) 0.027(8) -0.004(8)
F23 0.077(9) 0.059(10) 0.054(8) 0.009(7) 0.034(7) -0.004(7)
C3 0.010(8) 0.085(19) 0.062(14) 0.001(13) -0.011(9) 0.020(10)
F31 0.010(5) 0.058(9) 0.081(9) 0.010(7) 0.001(5) 0.002(5)
F32 0.055(8) 0.125(16) 0.059(9) -0.040(9) -0.022(7) 0.003(9)
F33 0.027(6) 0.098(14) 0.133(14) 0.036(11) -0.027(8) 0.016(7)
C4 0.036(11) 0.047(16) 0.082(16) 0.012(12) 0.019(11) 0.034(11)
F41 0.067(8) 0.046(9) 0.070(8) 0.012(7) 0.040(7) 0.025(7)
F42 0.062(9) 0.098(15) 0.106(13) -0.066(11) 0.015(9) 0.016(9)
F43 0.138(16) 0.095(15) 0.126(14) 0.041(12) 0.061(13) 0.097(14)
C5 0.009(7) 0.023(11) 0.045(11) -0.012(8) 0.001(7) 0.003(6)
C6 0.008(7) 0.033(12) 0.060(12) -0.004(9) 0.001(7) 0.010(7)
P4 0.009(2) 0.026(3) 0.034(2) -0.007(2) -0.004(2) 0.003(2)
C41 0.015(8) 0.039(13) 0.042(11) 0.004(9) 0.000(7) 0.010(7)
C42 0.061(14) 0.061(18) 0.040(12) 0.002(11) 0.010(10) 0.028(12)
C43 0.035(10) 0.065(17) 0.044(12) 0.010(10) 0.005(9) 0.035(11)
C44 0.117(23) 0.059(19) 0.036(13) -0.004(11) 0.017(13) 0.048(17)
C45 0.064(16) 0.083(23) 0.082(19) 0.007(15) -0.004(14) 0.050(16)
C46 0.079(17) 0.088(22) 0.033(12) 0.019(12) 0.015(11) 0.045(16)
C47 0.012(7) 0.028(11) 0.028(9) -0.008(7) -0.005(6) 0.000(7)
C48 0.006(7) 0.024(12) 0.061(12) -0.005(9) 0.002(7) -0.005(7)
C49 0.036(10) 0.029(14) 0.044(11) -0.008(9) -0.013(9) 0.009(9)
C410 0.037(10) 0.022(12) 0.060(13) 0.012(9) 0.017(9) 0.004(8)
C411 0.020(9) 0.039(14) 0.057(13) -0.007(10) 0.005(8) -0.008(8)
C412 0.037(10) 0.030(14) 0.046(12) -0.001(9) -0.004(9) 0.010(9)

loop_
_atom_site_label
_atom_site_type_symbol
_atom_site_fract_x
_atom_site_fract_y
_atom_site_fract_z
_atom_site_U_iso_or_equiv
_atom_site_thermal_displace_type
_atom_site_occupancy
_atom_site_calc_flag
_atom_site_refinement_flags
_atom_site_disorder_group
Hg1 Hg 0.31658(6) 0.79176(7) 0.76009(4) 0.0258(3) Uani 1 d . .
P1 P 0.1851(4) 0.8496(5) 0.8770(2) 0.0222(9) Uani 1 d . .
C11 C 0.2059(16) 0.7842(18) 0.9680(9) 0.024(4) Uani 1 d . .
C12 C 0.1746(19) 0.6409(22) 0.9723(12) 0.040(5) Uani 1 d . .
H12 H 0.1421(19) 0.5839(22) 0.9306(12) 0.041(13) Uiso 1 calc R .
C13 C 0.1945(20) 0.5892(21) 1.0411(12) 0.039(5) Uani 1 d . .
H13 H 0.1732(20) 0.4960(21) 1.0451(12) 0.041(13) Uiso 1 calc R .
C14 C 0.2449(20) 0.6723(25) 1.1036(12) 0.044(5) Uani 1 d . .
H14 H 0.2591(20) 0.6355(25) 1.1487(12) 0.041(13) Uiso 1 calc R .
C15 C 0.2741(18) 0.8125(24) 1.0981(12) 0.045(5) Uani 1 d . .
H15 H 0.3061(18) 0.8690(24) 1.1401(12) 0.041(13) Uiso 1 calc R .
C16 C 0.2561(15) 0.8676(18) 1.0313(9) 0.023(4) Uani 1 d . .
H16 H 0.2776(15) 0.9610(18) 1.0283(9) 0.041(13) Uiso 1 calc R .
C17 C 0.2008(16) 1.0264(19) 0.8940(9) 0.026(4) Uani 1 d . .
C18 C 0.0905(15) 1.0811(18) 0.9150(10) 0.028(4) Uani 1 d . .
H18 H 0.0021(15) 1.0237(18) 0.9191(10) 0.041(13) Uiso 1 calc R .
C19 C 0.3292(18) 1.1173(20) 0.8875(11) 0.037(5) Uani 1 d . .
H19 H 0.4022(18) 1.0855(20) 0.8734(11) 0.041(13) Uiso 1 calc R .
C110 C 0.2456(22) 1.3039(22) 0.9206(12) 0.043(5) Uani 1 d . .
H110 H 0.2588(22) 1.3963(22) 0.9284(12) 0.041(13) Uiso 1 calc R .
C111 C 0.3519(19) 1.2563(22) 0.9019(12) 0.041(5) Uani 1 d . .
H111 H 0.4397(19) 1.3155(22) 0.8985(12) 0.041(13) Uiso 1 calc R .
C112 C 0.1148(21) 1.2126(22) 0.9283(12) 0.043(5) Uani 1 d . .
H112 H 0.0431(21) 1.2458(22) 0.9432(12) 0.041(13) Uiso 1 calc R .
P2 P 0.4203(4) 0.6218(5) 0.8197(3) 0.0298(11) Uani 1 d . .
P3 P 0.4597(4) 1.0076(5) 0.7148(3) 0.0291(11) Uani 1 d . .
C1 C 0.3248(22) 1.0718(23) 0.6635(13) 0.046(5) Uani 1 d . .
F11 F 0.3807(15) 1.1964(14) 0.6381(9) 0.071(4) Uani 1 d . .
F12 F 0.2577(15) 0.9964(16) 0.6033(9) 0.082(5) Uani 1 d . .
F13 F 0.2302(15) 1.0852(18) 0.7088(9) 0.081(5) Uani 1 d . .
C2 C 0.5302(20) 0.9453(22) 0.6311(12) 0.042(5) Uani 1 d . .
F21 F 0.6470(13) 0.9117(15) 0.6545(9) 0.067(4) Uani 1 d . .
F22 F 0.4496(16) 0.8396(16) 0.5925(8) 0.075(5) Uani 1 d . .
F23 F 0.5714(15) 1.0466(15) 0.5841(7) 0.066(4) Uani 1 d . .
C3 C 0.5856(18) 0.7357(27) 0.8647(13) 0.052(6) Uani 1 d . .
F31 F 0.6616(10) 0.8333(13) 0.8221(7) 0.051(3) Uani 1 d . .
F32 F 0.5546(15) 0.8034(20) 0.9215(8) 0.086(5) Uani 1 d . .
F33 F 0.6718(13) 0.6657(18) 0.8882(10) 0.087(6) Uani 1 d . .
C4 C 0.4941(21) 0.5508(24) 0.7416(14) 0.050(6) Uani 1 d . .
F41 F 0.5829(14) 0.6425(13) 0.7029(7) 0.057(4) Uani 1 d . .
F42 F 0.3937(16) 0.4892(19) 0.6914(10) 0.091(6) Uani 1 d . .
F43 F 0.5665(22) 0.4645(20) 0.7654(11) 0.104(7) Uani 1 d . .
C5 C 0.0021(15) 0.7663(18) 0.8476(10) 0.026(4) Uani 1 d . .
H5A H -0.0179(15) 0.6705(18) 0.8563(10) 0.136(67) Uiso 1 calc R .
H5B H -0.0568(15) 0.8035(18) 0.8770(10) 0.136(67) Uiso 1 calc R .
C6 C -0.0323(15) 0.7847(20) 0.7654(11) 0.033(4) Uani 1 d . .
H6A H -0.0084(15) 0.8804(20) 0.7562(11) 0.136(67) Uiso 1 calc R .
H6B H -0.1314(15) 0.7473(20) 0.7533(11) 0.136(67) Uiso 1 calc R .
P4 P 0.0631(4) 0.7010(5) 0.7058(2) 0.0238(10) Uani 1 d . .
C41 C 0.0117(16) 0.7323(20) 0.6110(10) 0.032(4) Uani 1 d . .
C42 C 0.0702(25) 0.6803(26) 0.5554(11) 0.052(6) Uani 1 d . .
H42 H 0.1307(25) 0.6283(26) 0.5668(11) 0.041(13) Uiso 1 calc R .
C43 C -0.0820(20) 0.8070(24) 0.5937(11) 0.044(5) Uani 1 d . .
H43 H -0.1256(20) 0.8388(24) 0.6308(11) 0.041(13) Uiso 1 calc R .
C44 C 0.0401(32) 0.7045(28) 0.4833(12) 0.066(8) Uani 1 d . .
H44 H 0.0806(32) 0.6689(28) 0.4461(12) 0.041(13) Uiso 1 calc R .
C45 C -0.1094(27) 0.8330(31) 0.5221(15) 0.070(8) Uani 1 d . .
H45 H -0.1689(27) 0.8861(31) 0.5112(15) 0.041(13) Uiso 1 calc R .
C46 C -0.0509(28) 0.7822(30) 0.4650(13) 0.062(7) Uani 1 d . .
H46 H -0.0715(28) 0.7992(30) 0.4161(13) 0.041(13) Uiso 1 calc R .
C47 C -0.0150(15) 0.5245(19) 0.7146(9) 0.024(4) Uani 1 d . .
C48 C -0.1592(15) 0.4653(19) 0.6868(11) 0.032(4) Uani 1 d . .
H48 H -0.2121(15) 0.5202(19) 0.6683(11) 0.041(13) Uiso 1 calc R .
C49 C 0.0564(20) 0.4330(21) 0.7409(11) 0.037(5) Uani 1 d . .
H49 H 0.1496(20) 0.4668(21) 0.7576(11) 0.041(13) Uiso 1 calc R .
C410 C -0.1395(20) 0.2452(21) 0.7174(12) 0.040(5) Uani 1 d . .
H410 H -0.1802(20) 0.1528(21) 0.7197(12) 0.041(13) Uiso 1 calc R .
C411 C -0.2170(19) 0.3276(22) 0.6880(12) 0.042(5) Uani 1 d . .
H411 H -0.3084(19) 0.2895(22) 0.6690(12) 0.041(13) Uiso 1 calc R .
C412 C -0.0023(20) 0.3006(21) 0.7431(11) 0.038(5) Uani 1 d . .
H412 H 0.0494(20) 0.2451(21) 0.7621(11) 0.041(13) Uiso 1 calc R .

loop_
_atom_type_symbol
_atom_type_description
_atom_type_scat_dispersion_real
_atom_type_scat_dispersion_imag
_atom_type_scat_source
C C 0.0033 0.0016 'International Tables Vol C Tables 4.2.6.8 and 6.1.1.4'
H H 0.0000 0.0000 'International Tables Vol C Tables 4.2.6.8 and 6.1.1.4'
P P 0.1023 0.0942 'International Tables Vol C Tables 4.2.6.8 and 6.1.1.4'
F F 0.0171 0.0103 'International Tables Vol C Tables 4.2.6.8 and 6.1.1.4'
Hg Hg -2.3894 9.2266 'International Tables Vol C Tables 4.2.6.8 and 6.1.1.4'

loop_
_geom_angle_atom_site_label_1
_geom_angle_atom_site_label_2
_geom_angle_atom_site_label_3
_geom_angle
_geom_angle_site_symmetry_1
_geom_angle_site_symmetry_3
_geom_angle_publ_flag
P3 Hg1 P2 122.88(15) . . no
P3 Hg1 P4 118.03(15) . . no
P2 Hg1 P4 115.7(2) . . no
P3 Hg1 P1 108.5(2) . . no
P2 Hg1 P1 97.56(14) . . no
P4 Hg1 P1 80.74(13) . . no
C17 P1 C11 105.0(8) . . no
C17 P1 C5 107.3(8) . . no
C11 P1 C5 102.8(8) . . no
C17 P1 Hg1 115.0(6) . . no
C11 P1 Hg1 123.0(5) . . no
C5 P1 Hg1 102.0(6) . . no
C16 C11 C12 119.9(16) . . no
C16 C11 P1 123.0(13) . . no
C12 C11 P1 117.0(14) . . no
C13 C12 C11 117.8(19) . . no
C14 C13 C12 122.0(20) . . no
C13 C14 C15 119.2(19) . . no
C16 C15 C14 120.7(20) . . no
C15 C16 C11 120.5(18) . . no
C19 C17 C18 117.1(17) . . no
C19 C17 P1 117.8(13) . . no
C18 C17 P1 125.2(13) . . no
C112 C18 C17 120.1(16) . . no
C17 C19 C111 121.6(16) . . no
C111 C110 C112 119.5(21) . . no
C110 C111 C19 119.6(19) . . no
C18 C112 C110 122.1(17) . . no
C3 P2 C4 98.6(11) . . no
C3 P2 Hg1 100.4(8) . . no
C4 P2 Hg1 103.4(7) . . no
C1 P3 C2 96.7(10) . . no
C1 P3 Hg1 101.7(7) . . no
C2 P3 Hg1 101.4(7) . . no
F13 C1 F12 108.2(18) . . no
F13 C1 F11 106.3(18) . . no
F12 C1 F11 104.6(18) . . no
F13 C1 P3 109.7(15) . . no
F12 C1 P3 116.0(16) . . no
F11 C1 P3 111.4(14) . . no
F22 C2 F21 106.6(18) . . no
F22 C2 F23 107.9(18) . . no
F21 C2 F23 105.7(15) . . no
F22 C2 P3 117.8(14) . . no
F21 C2 P3 107.5(15) . . no
F23 C2 P3 110.6(15) . . no
F33 C3 F32 109.8(19) . . no
F33 C3 F31 105.5(15) . . no
F32 C3 F31 105.2(21) . . no
F33 C3 P2 111.1(18) . . no
F32 C3 P2 108.4(12) . . no
F31 C3 P2 116.7(14) . . no
F42 C4 F41 103.5(20) . . no
F42 C4 F43 110.3(23) . . no
F41 C4 F43 105.3(16) . . no
F42 C4 P2 110.1(13) . . no
F41 C4 P2 115.8(17) . . no
F43 C4 P2 111.4(17) . . no
C6 C5 P1 111.9(12) . . no
C5 C6 P4 111.6(11) . . no
C47 P4 C41 104.4(8) . . no
C47 P4 C6 104.4(8) . . no
C41 P4 C6 106.2(8) . . no
C47 P4 Hg1 115.8(5) . . no
C41 P4 Hg1 121.2(6) . . no
C6 P4 Hg1 103.3(6) . . no
C42 C41 C43 119.6(18) . . no
C42 C41 P4 117.5(14) . . no
C43 C41 P4 122.9(15) . . no
C44 C42 C41 120.4(21) . . no
C45 C43 C41 119.7(20) . . no
C42 C44 C46 120.7(22) . . no
C43 C45 C46 121.7(21) . . no
C45 C46 C44 117.8(21) . . no
C49 C47 C48 115.8(17) . . no
C49 C47 P4 124.6(13) . . no
C48 C47 P4 119.3(13) . . no
C411 C48 C47 119.7(17) . . no
C412 C49 C47 123.5(18) . . no
C412 C410 C411 120.0(20) . . no
C48 C411 C410 120.4(18) . . no
C49 C412 C410 120.5(19) . . no

loop_
_geom_bond_atom_site_label_1
_geom_bond_atom_site_label_2
_geom_bond_distance
_geom_bond_site_symmetry_2
_geom_bond_publ_flag
Hg1 P3 2.486(5) . no
Hg1 P2 2.503(4) . no
Hg1 P4 2.571(4) . no
Hg1 P1 2.717(4) . no
P1 C17 1.80(2) . no
P1 C11 1.82(2) . no
P1 C5 1.83(2) . no
C11 C16 1.40(2) . no
C11 C12 1.43(3) . no
C12 C13 1.40(3) . no
C13 C14 1.38(3) . no
C14 C15 1.40(3) . no
C15 C16 1.38(3) . no
C17 C19 1.38(3) . no
C17 C18 1.44(2) . no
C18 C112 1.32(3) . no
C19 C111 1.40(3) . no
C110 C111 1.35(3) . no
C110 C112 1.41(3) . no
P2 C3 1.87(2) . no
P2 C4 1.87(2) . no
P3 C1 1.87(2) . no
P3 C2 1.89(2) . no
C1 F13 1.33(3) . no
C1 F12 1.35(3) . no
C1 F11 1.36(3) . no
C2 F22 1.31(3) . no
C2 F21 1.35(2) . no
C2 F23 1.36(2) . no
C3 F33 1.33(2) . no
C3 F32 1.33(3) . no
C3 F31 1.37(3) . no
C4 F42 1.32(3) . no
C4 F41 1.36(3) . no
C4 F43 1.36(2) . no
C5 C6 1.54(3) . no
C6 P4 1.84(2) . no
P4 C47 1.79(2) . no
P4 C41 1.83(2) . no
C41 C42 1.37(3) . no
C41 C43 1.39(2) . no
C42 C44 1.37(3) . no
C43 C45 1.36(3) . no
C44 C46 1.40(3) . no
C45 C46 1.39(4) . no
C47 C49 1.41(3) . no
C47 C48 1.46(2) . no
C48 C411 1.38(3) . no
C49 C412 1.33(3) . no
C410 C412 1.38(3) . no
C410 C411 1.39(3) . no

loop_
_geom_torsion_atom_site_label_1
_geom_torsion_atom_site_label_2
_geom_torsion_atom_site_label_3
_geom_torsion_atom_site_label_4
_geom_torsion
_geom_torsion_site_symmetry_1
_geom_torsion_site_symmetry_2
_geom_torsion_site_symmetry_3
_geom_torsion_site_symmetry_4
_geom_torsion_publ_flag
P3 Hg1 P1 C17 8.4(6) . . . . no
P2 Hg1 P1 C17 136.9(6) . . . . no
P4 Hg1 P1 C17 -108.2(6) . . . . no
P3 Hg1 P1 C11 -121.8(7) . . . . no
P2 Hg1 P1 C11 6.7(7) . . . . no
P4 Hg1 P1 C11 121.7(7) . . . . no
P3 Hg1 P1 C5 124.2(6) . . . . no
P2 Hg1 P1 C5 -107.3(6) . . . . no
P4 Hg1 P1 C5 7.6(6) . . . . no
C17 P1 C11 C16 -13.3(15) . . . . no
C5 P1 C11 C16 -125.5(13) . . . . no
Hg1 P1 C11 C16 120.8(12) . . . . no
C17 P1 C11 C12 169.6(12) . . . . no
C5 P1 C11 C12 57.5(14) . . . . no
Hg1 P1 C11 C12 -56.2(14) . . . . no
C16 C11 C12 C13 0.8(24) . . . . no
P1 C11 C12 C13 177.9(13) . . . . no
C11 C12 C13 C14 -1.1(26) . . . . no
C12 C13 C14 C15 1.4(27) . . . . no
C13 C14 C15 C16 -1.4(26) . . . . no
C14 C15 C16 C11 1.2(25) . . . . no
C12 C11 C16 C15 -0.8(23) . . . . no
P1 C11 C16 C15 -177.8(13) . . . . no
C11 P1 C17 C19 96.7(15) . . . . no
C5 P1 C17 C19 -154.4(15) . . . . no
Hg1 P1 C17 C19 -41.7(16) . . . . no
C11 P1 C17 C18 -82.2(16) . . . . no
C5 P1 C17 C18 26.7(17) . . . . no
Hg1 P1 C17 C18 139.4(14) . . . . no
C19 C17 C18 C112 -1.0(28) . . . . no
P1 C17 C18 C112 177.9(15) . . . . no
C18 C17 C19 C111 0.9(29) . . . . no
P1 C17 C19 C111 -178.1(16) . . . . no
C112 C110 C111 C19 2.4(34) . . . . no
C17 C19 C111 C110 -1.7(33) . . . . no
C17 C18 C112 C110 1.9(32) . . . . no
C111 C110 C112 C18 -2.6(34) . . . . no
P3 Hg1 P2 C3 31.1(8) . . . . no
P4 Hg1 P2 C3 -170.0(7) . . . . no
P1 Hg1 P2 C3 -86.7(7) . . . . no
P3 Hg1 P2 C4 -70.4(8) . . . . no
P4 Hg1 P2 C4 88.4(8) . . . . no
P1 Hg1 P2 C4 171.8(8) . . . . no
P2 Hg1 P3 C1 170.8(8) . . . . no
P4 Hg1 P3 C1 12.4(8) . . . . no
P1 Hg1 P3 C1 -76.8(8) . . . . no
P2 Hg1 P3 C2 71.4(7) . . . . no
P4 Hg1 P3 C2 -87.0(7) . . . . no
P1 Hg1 P3 C2 -176.2(7) . . . . no
C2 P3 C1 F13 161.2(16) . . . . no
Hg1 P3 C1 F13 58.1(16) . . . . no
C2 P3 C1 F12 38.2(17) . . . . no
Hg1 P3 C1 F12 -64.9(16) . . . . no
C2 P3 C1 F11 -81.3(17) . . . . no
Hg1 P3 C1 F11 175.5(14) . . . . no
C1 P3 C2 F22 -69.0(19) . . . . no
Hg1 P3 C2 F22 34.4(18) . . . . no
C1 P3 C2 F21 170.6(14) . . . . no
Hg1 P3 C2 F21 -86.0(13) . . . . no
C1 P3 C2 F23 55.7(15) . . . . no
Hg1 P3 C2 F23 159.1(13) . . . . no
C4 P2 C3 F33 -62.4(18) . . . . no
Hg1 P2 C3 F33 -167.8(15) . . . . no
C4 P2 C3 F32 176.9(17) . . . . no
Hg1 P2 C3 F32 71.5(17) . . . . no
C4 P2 C3 F31 58.5(18) . . . . no
Hg1 P2 C3 F31 -46.9(17) . . . . no
C3 P2 C4 F42 -165.8(18) . . . . no
Hg1 P2 C4 F42 -62.9(18) . . . . no
C3 P2 C4 F41 -48.8(17) . . . . no
Hg1 P2 C4 F41 54.1(16) . . . . no
C3 P2 C4 F43 71.5(20) . . . . no
Hg1 P2 C4 F43 174.4(17) . . . . no
C17 P1 C5 C6 80.8(13) . . . . no
C11 P1 C5 C6 -168.8(12) . . . . no
Hg1 P1 C5 C6 -40.5(12) . . . . no
P1 C5 C6 P4 64.7(15) . . . . no
C5 C6 P4 C47 70.1(13) . . . . no
C5 C6 P4 C41 -179.9(12) . . . . no
C5 C6 P4 Hg1 -51.4(13) . . . . no
P3 Hg1 P4 C47 159.2(6) . . . . no
P2 Hg1 P4 C47 -0.7(6) . . . . no
P1 Hg1 P4 C47 -94.7(6) . . . . no
P3 Hg1 P4 C41 31.2(8) . . . . no
P2 Hg1 P4 C41 -128.7(8) . . . . no
P1 Hg1 P4 C41 137.3(8) . . . . no
P3 Hg1 P4 C6 -87.3(7) . . . . no
P2 Hg1 P4 C6 112.8(7) . . . . no
P1 Hg1 P4 C6 18.8(7) . . . . no
C47 P4 C41 C42 -70.4(18) . . . . no
C6 P4 C41 C42 179.6(17) . . . . no
Hg1 P4 C41 C42 62.5(19) . . . . no
C47 P4 C41 C43 110.2(19) . . . . no
C6 P4 C41 C43 0.2(20) . . . . no
Hg1 P4 C41 C43 -116.9(17) . . . . no
C43 C41 C42 C44 1.9(37) . . . . no
P4 C41 C42 C44 -177.5(21) . . . . no
C42 C41 C43 C45 -3.2(36) . . . . no
P4 C41 C43 C45 176.2(20) . . . . no
C41 C42 C44 C46 -0.2(44) . . . . no
C41 C43 C45 C46 2.8(43) . . . . no
C43 C45 C46 C44 -1.1(47) . . . . no
C42 C44 C46 C45 -0.2(47) . . . . no
C41 P4 C47 C49 128.4(16) . . . . no
C6 P4 C47 C49 -120.3(16) . . . . no
Hg1 P4 C47 C49 -7.5(18) . . . . no
C41 P4 C47 C48 -45.4(15) . . . . no
C6 P4 C47 C48 65.9(15) . . . . no
Hg1 P4 C47 C48 178.7(12) . . . . no
C49 C47 C48 C411 0.5(26) . . . . no
P4 C47 C48 C411 174.8(15) . . . . no
C48 C47 C49 C412 -2.1(29) . . . . no
P4 C47 C49 C412 -176.1(16) . . . . no
C47 C48 C411 C410 1.7(30) . . . . no
C412 C410 C411 C48 -2.4(32) . . . . no
C47 C49 C412 C410 1.5(32) . . . . no
C411 C410 C412 C49 0.8(32) . . . . no
